data_4107104
loop_
_publ_author_name
'Andy M. Chapman'
'Mairi F. Haddow'
'Duncan F. Wass'

_publ_section_title
;
 Frustrated Lewis Pairs beyond the Main Group: Synthesis, Reactivity, and
 Small Molecule Activation with Cationic Zirconocene-Phosphinoaryloxide
 Complexes
;
_journal_name_full 'Journal of the American Chemical Society'
_journal_page_first 18463
_journal_page_last 18478
_journal_paper_doi 10.1021/ja207936p
_journal_volume 133
_journal_year 2011
_chemical_formula_moiety 'C36 H56 O P Zr, C24 B F20'
_chemical_formula_sum 'C60 H56 B F20 O P Zr'
_chemical_formula_weight 1306.05
_chemical_name_systematic
; 
 ? 
;
_space_group_IT_number 2
_symmetry_cell_setting triclinic
_symmetry_space_group_name_Hall '-P 1'
_symmetry_space_group_name_H-M 'P -1'
_atom_sites_solution_hydrogens geom
_atom_sites_solution_primary direct
_atom_sites_solution_secondary difmap
_audit_creation_method SHELXL-97
_cell_angle_alpha 89.7570(10)
_cell_angle_beta 89.532(2)
_cell_angle_gamma 86.5300(10)
_cell_formula_units_Z 2
_cell_length_a 10.4747(4)
_cell_length_b 15.5156(5)
_cell_length_c 17.3448(6)
_cell_measurement_reflns_used 9863
_cell_measurement_temperature 100(2)
_cell_measurement_theta_max 27.47
_cell_measurement_theta_min 2.58
_cell_volume 2813.62(17)
_computing_cell_refinement 'Bruker Apex II'
_computing_data_collection 'Bruker Apex II'
_computing_data_reduction 'Bruker SAINT'
_computing_molecular_graphics 'Bruker ShelXTL'
_computing_publication_material 'Bruker ShelXTL'
_computing_structure_refinement 'SHELXL-97 (Sheldrick, 2008)'
_computing_structure_solution 'SHELXS-97 (Sheldrick, 2008)'
_diffrn_ambient_temperature 100(2)
_diffrn_measured_fraction_theta_full 0.987
_diffrn_measured_fraction_theta_max 0.987
_diffrn_measurement_device_type 'CCD area detector'
_diffrn_measurement_method 'phi and omega scans'
_diffrn_radiation_monochromator graphite
_diffrn_radiation_source 'fine-focus sealed tube'
_diffrn_radiation_type MoK\a
_diffrn_radiation_wavelength 0.71073
_diffrn_reflns_av_R_equivalents 0.0173
_diffrn_reflns_av_sigmaI/netI 0.0176
_diffrn_reflns_limit_h_max 13
_diffrn_reflns_limit_h_min -13
_diffrn_reflns_limit_k_max 20
_diffrn_reflns_limit_k_min -20
_diffrn_reflns_limit_l_max 22
_diffrn_reflns_limit_l_min -22
_diffrn_reflns_number 46828
_diffrn_reflns_theta_full 27.48
_diffrn_reflns_theta_max 27.48
_diffrn_reflns_theta_min 1.76
_exptl_absorpt_coefficient_mu 0.332
_exptl_absorpt_correction_T_max 0.7456
_exptl_absorpt_correction_T_min 0.6784
_exptl_absorpt_correction_type multi-scan
_exptl_absorpt_process_details 'SADABS V2008/1'
_exptl_crystal_colour colourless
_exptl_crystal_density_diffrn 1.542
_exptl_crystal_description block
_exptl_crystal_F_000 1328
_exptl_crystal_size_max 0.46
_exptl_crystal_size_mid 0.26
_exptl_crystal_size_min 0.21
_refine_diff_density_max 0.369
_refine_diff_density_min -0.399
_refine_diff_density_rms 0.048
_refine_ls_extinction_method none
_refine_ls_goodness_of_fit_ref 1.036
_refine_ls_hydrogen_treatment constr
_refine_ls_matrix_type full
_refine_ls_number_parameters 773
_refine_ls_number_reflns 12740
_refine_ls_number_restraints 0
_refine_ls_restrained_S_all 1.036
_refine_ls_R_factor_all 0.0286
_refine_ls_R_factor_gt 0.0256
_refine_ls_shift/su_max 0.001
_refine_ls_shift/su_mean 0.000
_refine_ls_structure_factor_coef Fsqd
_refine_ls_weighting_details 'calc w=1/[\s^2^(Fo^2^)+(0.0292P)^2^+1.6454P] where P=(Fo^2^+2Fc^2^)/3'
_refine_ls_weighting_scheme calc
_refine_ls_wR_factor_gt 0.0653
_refine_ls_wR_factor_ref 0.0669
_reflns_number_gt 11739
_reflns_number_total 12740
_reflns_threshold_expression >2sigma(I)
_cod_data_source_file ja207936p_si_009.cif
_cod_data_source_block amc233ethene_0m
_cod_database_code 4107104

loop_
_symmetry_equiv_pos_as_xyz
'x, y, z'
'-x, -y, -z'

loop_
_atom_site_label
_atom_site_type_symbol
_atom_site_fract_x
_atom_site_fract_y
_atom_site_fract_z
_atom_site_U_iso_or_equiv
_atom_site_adp_type
_atom_site_occupancy
_atom_site_symmetry_multiplicity
_atom_site_calc_flag
_atom_site_refinement_flags
Zr1 Zr 0.185495(12) 0.261658(8) 0.160712(7) 0.01462(4) Uani 1 1 d .
P1 P 0.17137(3) 0.23775(2) 0.408645(19) 0.01482(7) Uani 1 1 d .
O1 O 0.17494(9) 0.34495(6) 0.25127(5) 0.01810(19) Uani 1 1 d .
C1 C 0.42982(12) 0.22854(9) 0.17007(8) 0.0192(3) Uani 1 1 d .
C2 C 0.39044(13) 0.18977(9) 0.10068(8) 0.0203(3) Uani 1 1 d .
C3 C 0.35048(13) 0.25640(9) 0.04881(8) 0.0196(3) Uani 1 1 d .
C4 C 0.35619(13) 0.33671(9) 0.08826(8) 0.0182(3) Uani 1 1 d .
C5 C 0.40937(12) 0.31889(9) 0.16237(8) 0.0184(3) Uani 1 1 d .
C6 C 0.50718(14) 0.18002(10) 0.23043(9) 0.0266(3) Uani 1 1 d .
H6A H 0.5901 0.1598 0.2084 0.040 Uiso 1 1 calc R
H6B H 0.4613 0.1304 0.2482 0.040 Uiso 1 1 calc R
H6C H 0.5207 0.2182 0.2741 0.040 Uiso 1 1 calc R
C7 C 0.41136(15) 0.09514(10) 0.08238(10) 0.0289(3) Uani 1 1 d .
H7A H 0.3782 0.0841 0.0309 0.043 Uiso 1 1 calc R
H7B H 0.3664 0.0613 0.1206 0.043 Uiso 1 1 calc R
H7C H 0.5031 0.0785 0.0837 0.043 Uiso 1 1 calc R
C8 C 0.33913(15) 0.24585(11) -0.03691(8) 0.0269(3) Uani 1 1 d .
H8A H 0.4246 0.2361 -0.0598 0.040 Uiso 1 1 calc R
H8B H 0.2969 0.2982 -0.0591 0.040 Uiso 1 1 calc R
H8C H 0.2884 0.1963 -0.0477 0.040 Uiso 1 1 calc R
C9 C 0.33019(15) 0.42586(10) 0.05517(9) 0.0259(3) Uani 1 1 d .
H9A H 0.2691 0.4588 0.0884 0.039 Uiso 1 1 calc R
H9B H 0.2943 0.4215 0.0034 0.039 Uiso 1 1 calc R
H9C H 0.4102 0.4553 0.0521 0.039 Uiso 1 1 calc R
C10 C 0.44712(15) 0.38708(10) 0.21763(9) 0.0249(3) Uani 1 1 d .
H10A H 0.4696 0.3602 0.2673 0.037 Uiso 1 1 calc R
H10B H 0.3754 0.4299 0.2248 0.037 Uiso 1 1 calc R
H10C H 0.5210 0.4155 0.1967 0.037 Uiso 1 1 calc R
C11 C -0.05976(13) 0.26479(10) 0.16732(8) 0.0209(3) Uani 1 1 d .
C12 C -0.02752(13) 0.32684(9) 0.11095(8) 0.0209(3) Uani 1 1 d .
C13 C 0.03019(13) 0.28244(10) 0.04728(8) 0.0212(3) Uani 1 1 d .
C14 C 0.03752(13) 0.19244(10) 0.06475(8) 0.0214(3) Uani 1 1 d .
C15 C -0.01890(13) 0.18195(10) 0.13875(8) 0.0211(3) Uani 1 1 d .
C16 C -0.14341(14) 0.28333(12) 0.23684(9) 0.0282(3) Uani 1 1 d .
H16A H -0.1827 0.2304 0.2531 0.042 Uiso 1 1 calc R
H16B H -0.2106 0.3276 0.2238 0.042 Uiso 1 1 calc R
H16C H -0.0915 0.3041 0.2789 0.042 Uiso 1 1 calc R
C17 C -0.06373(16) 0.42221(10) 0.11176(10) 0.0301(3) Uani 1 1 d .
H17A H 0.0121 0.4543 0.1006 0.045 Uiso 1 1 calc R
H17B H -0.0980 0.4387 0.1627 0.045 Uiso 1 1 calc R
H17C H -0.1288 0.4357 0.0726 0.045 Uiso 1 1 calc R
C18 C 0.04454(15) 0.32366(12) -0.03069(9) 0.0302(3) Uani 1 1 d .
H18A H 0.0848 0.2814 -0.0665 0.045 Uiso 1 1 calc R
H18B H 0.0981 0.3730 -0.0264 0.045 Uiso 1 1 calc R
H18C H -0.0399 0.3434 -0.0500 0.045 Uiso 1 1 calc R
C19 C 0.07344(15) 0.11871(11) 0.01117(10) 0.0297(3) Uani 1 1 d .
H19A H 0.1384 0.0797 0.0355 0.045 Uiso 1 1 calc R
H19B H 0.1078 0.1413 -0.0370 0.045 Uiso 1 1 calc R
H19C H -0.0025 0.0871 0.0002 0.045 Uiso 1 1 calc R
C20 C -0.05032(16) 0.09578(10) 0.17198(9) 0.0294(3) Uani 1 1 d .
H20A H -0.1174 0.0715 0.1412 0.044 Uiso 1 1 calc R
H20B H -0.0804 0.1034 0.2253 0.044 Uiso 1 1 calc R
H20C H 0.0264 0.0564 0.1710 0.044 Uiso 1 1 calc R
C21 C 0.10264(12) 0.37865(9) 0.30831(7) 0.0163(3) Uani 1 1 d .
C22 C 0.04376(14) 0.46179(9) 0.29861(8) 0.0210(3) Uani 1 1 d .
H22 H 0.0641 0.4947 0.2543 0.025 Uiso 1 1 calc R
C23 C -0.04262(15) 0.49662(9) 0.35177(9) 0.0246(3) Uani 1 1 d .
H23 H -0.0822 0.5525 0.3433 0.030 Uiso 1 1 calc R
C24 C -0.07244(15) 0.45039(10) 0.41796(9) 0.0254(3) Uani 1 1 d .
H24 H -0.1358 0.4729 0.4532 0.030 Uiso 1 1 calc R
C25 C -0.00869(14) 0.37158(9) 0.43147(8) 0.0212(3) Uani 1 1 d .
H25 H -0.0260 0.3414 0.4778 0.025 Uiso 1 1 calc R
C26 C 0.08136(13) 0.33430(8) 0.37870(8) 0.0167(3) Uani 1 1 d .
C27 C 0.29300(14) 0.27242(9) 0.47912(8) 0.0204(3) Uani 1 1 d .
C28 C 0.38631(15) 0.32761(10) 0.43415(9) 0.0265(3) Uani 1 1 d .
H28A H 0.3376 0.3711 0.4033 0.040 Uiso 1 1 calc R
H28B H 0.4401 0.2904 0.4000 0.040 Uiso 1 1 calc R
H28C H 0.4405 0.3565 0.4705 0.040 Uiso 1 1 calc R
C29 C 0.23189(16) 0.32973(10) 0.54338(9) 0.0264(3) Uani 1 1 d .
H29A H 0.2984 0.3462 0.5789 0.040 Uiso 1 1 calc R
H29B H 0.1685 0.2977 0.5716 0.040 Uiso 1 1 calc R
H29C H 0.1899 0.3818 0.5205 0.040 Uiso 1 1 calc R
C30 C 0.37039(16) 0.19501(10) 0.51490(9) 0.0282(3) Uani 1 1 d .
H30A H 0.4397 0.2159 0.5461 0.042 Uiso 1 1 calc R
H30B H 0.4067 0.1578 0.4738 0.042 Uiso 1 1 calc R
H30C H 0.3141 0.1621 0.5476 0.042 Uiso 1 1 calc R
C31 C 0.06533(14) 0.15571(9) 0.45053(8) 0.0196(3) Uani 1 1 d .
C32 C 0.03412(15) 0.16939(10) 0.53653(8) 0.0244(3) Uani 1 1 d .
H32A H -0.0195 0.1238 0.5548 0.037 Uiso 1 1 calc R
H32B H -0.0117 0.2258 0.5436 0.037 Uiso 1 1 calc R
H32C H 0.1137 0.1673 0.5660 0.037 Uiso 1 1 calc R
C33 C 0.13601(15) 0.06639(9) 0.44100(9) 0.0246(3) Uani 1 1 d .
H33A H 0.2172 0.0652 0.4687 0.037 Uiso 1 1 calc R
H33B H 0.1528 0.0553 0.3862 0.037 Uiso 1 1 calc R
H33C H 0.0830 0.0219 0.4621 0.037 Uiso 1 1 calc R
C34 C -0.06130(14) 0.15702(10) 0.40654(9) 0.0264(3) Uani 1 1 d .
H34A H -0.1141 0.1122 0.4273 0.040 Uiso 1 1 calc R
H34B H -0.0438 0.1460 0.3518 0.040 Uiso 1 1 calc R
H34C H -0.1069 0.2137 0.4124 0.040 Uiso 1 1 calc R
C35 C 0.26485(13) 0.18934(9) 0.33020(7) 0.0173(3) Uani 1 1 d .
H35A H 0.3256 0.2320 0.3127 0.021 Uiso 1 1 calc R
H35B H 0.3165 0.1395 0.3516 0.021 Uiso 1 1 calc R
C36 C 0.19616(13) 0.15736(9) 0.25765(8) 0.0179(3) Uani 1 1 d .
H36A H 0.1085 0.1425 0.2720 0.022 Uiso 1 1 calc R
H36B H 0.2428 0.1044 0.2380 0.022 Uiso 1 1 calc R
F1 F 0.23647(8) 0.91614(5) 0.13013(5) 0.02230(17) Uani 1 1 d .
F2 F 0.25116(8) 0.91671(6) -0.02320(5) 0.0284(2) Uani 1 1 d .
F3 F 0.30881(8) 0.76646(7) -0.10114(5) 0.0297(2) Uani 1 1 d .
F4 F 0.35429(9) 0.61666(6) -0.02115(5) 0.02855(19) Uani 1 1 d .
F5 F 0.34967(8) 0.61529(5) 0.13148(5) 0.02261(17) Uani 1 1 d .
F6 F 0.11041(8) 0.64579(5) 0.20754(5) 0.02140(17) Uani 1 1 d .
F7 F -0.14309(8) 0.65813(6) 0.22101(5) 0.02750(19) Uani 1 1 d .
F8 F -0.26604(8) 0.80768(6) 0.27242(6) 0.0317(2) Uani 1 1 d .
F9 F -0.12704(8) 0.94656(6) 0.30350(5) 0.02733(19) Uani 1 1 d .
F10 F 0.12380(8) 0.93800(5) 0.28546(5) 0.02133(17) Uani 1 1 d .
F11 F 0.17813(8) 0.67051(6) 0.36919(5) 0.02357(18) Uani 1 1 d .
F12 F 0.30238(9) 0.54383(6) 0.44439(5) 0.0304(2) Uani 1 1 d .
F13 F 0.54595(8) 0.48872(6) 0.40267(5) 0.0300(2) Uani 1 1 d .
F14 F 0.66035(8) 0.56437(6) 0.28122(5) 0.02672(19) Uani 1 1 d .
F15 F 0.54056(7) 0.69625(5) 0.20621(5) 0.02078(17) Uani 1 1 d .
F16 F 0.27066(8) 0.84043(6) 0.39041(4) 0.02206(17) Uani 1 1 d .
F17 F 0.40950(9) 0.95725(6) 0.45613(5) 0.02758(19) Uani 1 1 d .
F18 F 0.59591(9) 1.03417(6) 0.37433(6) 0.0317(2) Uani 1 1 d .
F19 F 0.63779(8) 0.98898(6) 0.22329(5) 0.02590(18) Uani 1 1 d .
F20 F 0.49949(8) 0.87664(5) 0.15612(5) 0.02111(17) Uani 1 1 d .
C37 C 0.29811(12) 0.76691(9) 0.13967(7) 0.0163(3) Uani 1 1 d .
C38 C 0.26922(13) 0.84004(9) 0.09501(8) 0.0185(3) Uani 1 1 d .
C39 C 0.27396(13) 0.84197(10) 0.01559(8) 0.0214(3) Uani 1 1 d .
C40 C 0.30369(13) 0.76636(10) -0.02400(8) 0.0221(3) Uani 1 1 d .
C41 C 0.32740(13) 0.69112(10) 0.01676(8) 0.0212(3) Uani 1 1 d .
C42 C 0.32451(13) 0.69256(9) 0.09686(8) 0.0186(3) Uani 1 1 d .
C43 C 0.13276(12) 0.78976(9) 0.24824(7) 0.0162(2) Uani 1 1 d .
C44 C 0.05539(13) 0.72235(9) 0.23134(8) 0.0178(3) Uani 1 1 d .
C45 C -0.07618(13) 0.72677(9) 0.23781(8) 0.0203(3) Uani 1 1 d .
C46 C -0.13861(13) 0.80279(10) 0.26217(8) 0.0218(3) Uani 1 1 d .
C47 C -0.06828(13) 0.87271(9) 0.27770(8) 0.0200(3) Uani 1 1 d .
C48 C 0.06402(13) 0.86528(9) 0.26974(7) 0.0175(3) Uani 1 1 d .
C49 C 0.35138(12) 0.68974(8) 0.28125(7) 0.0160(2) Uani 1 1 d .
C50 C 0.29801(13) 0.64756(9) 0.34346(8) 0.0183(3) Uani 1 1 d .
C51 C 0.36053(14) 0.58091(9) 0.38425(8) 0.0211(3) Uani 1 1 d .
C52 C 0.48279(14) 0.55271(9) 0.36364(8) 0.0211(3) Uani 1 1 d .
C53 C 0.54114(13) 0.59209(9) 0.30224(8) 0.0194(3) Uani 1 1 d .
C54 C 0.47639(13) 0.65910(9) 0.26418(7) 0.0172(3) Uani 1 1 d .
C55 C 0.37224(12) 0.85338(8) 0.26847(8) 0.0163(3) Uani 1 1 d .
C56 C 0.35863(12) 0.87761(9) 0.34552(8) 0.0178(3) Uani 1 1 d .
C57 C 0.42955(14) 0.93767(9) 0.38132(8) 0.0209(3) Uani 1 1 d .
C58 C 0.52417(13) 0.97641(9) 0.34026(9) 0.0223(3) Uani 1 1 d .
C59 C 0.54412(13) 0.95417(9) 0.26429(8) 0.0203(3) Uani 1 1 d .
C60 C 0.46942(13) 0.89417(9) 0.23044(8) 0.0173(3) Uani 1 1 d .
B1 B 0.28869(14) 0.77503(10) 0.23442(8) 0.0153(3) Uani 1 1 d .

loop_
_atom_site_aniso_label
_atom_site_aniso_U_11
_atom_site_aniso_U_22
_atom_site_aniso_U_33
_atom_site_aniso_U_23
_atom_site_aniso_U_13
_atom_site_aniso_U_12
Zr1 0.01494(6) 0.01489(7) 0.01400(6) 0.00073(4) 0.00159(4) -0.00104(5)
P1 0.01734(15) 0.01315(15) 0.01385(15) 0.00029(12) 0.00052(12) -0.00019(12)
O1 0.0209(5) 0.0166(5) 0.0166(4) -0.0002(4) 0.0030(4) 0.0005(4)
C1 0.0147(6) 0.0206(7) 0.0221(7) 0.0021(5) 0.0051(5) -0.0012(5)
C2 0.0167(6) 0.0182(7) 0.0259(7) -0.0018(5) 0.0080(5) -0.0012(5)
C3 0.0183(6) 0.0211(7) 0.0196(7) -0.0018(5) 0.0061(5) -0.0038(5)
C4 0.0183(6) 0.0171(6) 0.0194(6) 0.0011(5) 0.0048(5) -0.0033(5)
C5 0.0154(6) 0.0198(7) 0.0203(7) 0.0002(5) 0.0040(5) -0.0039(5)
C6 0.0191(7) 0.0303(8) 0.0298(8) 0.0102(6) 0.0046(6) 0.0023(6)
C7 0.0272(8) 0.0188(7) 0.0404(9) -0.0045(6) 0.0105(7) -0.0003(6)
C8 0.0267(7) 0.0339(8) 0.0205(7) -0.0056(6) 0.0053(6) -0.0065(6)
C9 0.0289(7) 0.0205(7) 0.0287(8) 0.0058(6) 0.0012(6) -0.0035(6)
C10 0.0254(7) 0.0257(7) 0.0243(7) -0.0031(6) 0.0012(6) -0.0086(6)
C11 0.0143(6) 0.0290(8) 0.0194(7) 0.0016(5) -0.0025(5) -0.0022(5)
C12 0.0176(6) 0.0246(7) 0.0204(7) 0.0015(5) -0.0049(5) 0.0005(5)
C13 0.0195(6) 0.0260(7) 0.0184(7) 0.0019(5) -0.0030(5) -0.0040(6)
C14 0.0189(6) 0.0245(7) 0.0212(7) -0.0017(5) -0.0033(5) -0.0042(6)
C15 0.0178(6) 0.0246(7) 0.0215(7) 0.0028(5) -0.0046(5) -0.0061(6)
C16 0.0197(7) 0.0443(9) 0.0207(7) -0.0011(6) 0.0008(6) -0.0034(7)
C17 0.0309(8) 0.0265(8) 0.0322(8) 0.0004(6) -0.0086(6) 0.0052(7)
C18 0.0294(8) 0.0415(9) 0.0198(7) 0.0078(6) -0.0032(6) -0.0035(7)
C19 0.0272(8) 0.0297(8) 0.0329(8) -0.0099(7) 0.0007(6) -0.0060(6)
C20 0.0313(8) 0.0292(8) 0.0293(8) 0.0066(6) -0.0086(6) -0.0141(7)
C21 0.0164(6) 0.0165(6) 0.0164(6) -0.0021(5) 0.0000(5) -0.0025(5)
C22 0.0258(7) 0.0176(7) 0.0194(7) 0.0024(5) -0.0003(5) 0.0003(6)
C23 0.0290(7) 0.0182(7) 0.0257(7) 0.0000(6) -0.0002(6) 0.0061(6)
C24 0.0278(7) 0.0238(7) 0.0233(7) -0.0021(6) 0.0054(6) 0.0072(6)
C25 0.0254(7) 0.0204(7) 0.0174(6) 0.0010(5) 0.0032(5) 0.0015(6)
C26 0.0186(6) 0.0142(6) 0.0172(6) -0.0005(5) -0.0003(5) 0.0005(5)
C27 0.0232(7) 0.0194(7) 0.0187(6) -0.0014(5) -0.0043(5) -0.0013(5)
C28 0.0254(7) 0.0282(8) 0.0270(8) -0.0011(6) -0.0040(6) -0.0091(6)
C29 0.0341(8) 0.0242(7) 0.0210(7) -0.0056(6) -0.0042(6) -0.0011(6)
C30 0.0310(8) 0.0274(8) 0.0255(7) 0.0011(6) -0.0097(6) 0.0041(6)
C31 0.0238(7) 0.0166(6) 0.0185(6) 0.0008(5) 0.0053(5) -0.0036(5)
C32 0.0335(8) 0.0201(7) 0.0193(7) 0.0013(5) 0.0076(6) -0.0015(6)
C33 0.0334(8) 0.0149(6) 0.0255(7) 0.0009(5) 0.0087(6) -0.0024(6)
C34 0.0239(7) 0.0300(8) 0.0259(7) -0.0018(6) 0.0038(6) -0.0077(6)
C35 0.0179(6) 0.0170(6) 0.0170(6) 0.0001(5) 0.0019(5) -0.0002(5)
C36 0.0191(6) 0.0175(6) 0.0173(6) -0.0002(5) 0.0019(5) -0.0025(5)
F1 0.0266(4) 0.0177(4) 0.0225(4) 0.0021(3) -0.0009(3) -0.0002(3)
F2 0.0279(4) 0.0347(5) 0.0225(4) 0.0128(4) -0.0035(3) -0.0030(4)
F3 0.0229(4) 0.0546(6) 0.0124(4) 0.0001(4) 0.0002(3) -0.0081(4)
F4 0.0314(5) 0.0330(5) 0.0218(4) -0.0121(4) 0.0038(4) -0.0058(4)
F5 0.0302(4) 0.0163(4) 0.0215(4) -0.0026(3) 0.0010(3) -0.0025(3)
F6 0.0225(4) 0.0166(4) 0.0254(4) -0.0022(3) 0.0013(3) -0.0038(3)
F7 0.0218(4) 0.0260(5) 0.0359(5) 0.0038(4) -0.0024(4) -0.0111(4)
F8 0.0141(4) 0.0351(5) 0.0456(6) 0.0054(4) 0.0014(4) 0.0000(4)
F9 0.0225(4) 0.0256(4) 0.0328(5) -0.0013(4) 0.0003(4) 0.0075(4)
F10 0.0216(4) 0.0163(4) 0.0261(4) -0.0043(3) -0.0035(3) -0.0005(3)
F11 0.0208(4) 0.0282(4) 0.0210(4) 0.0044(3) 0.0068(3) 0.0028(3)
F12 0.0309(5) 0.0341(5) 0.0257(5) 0.0150(4) 0.0068(4) 0.0004(4)
F13 0.0253(4) 0.0281(5) 0.0362(5) 0.0151(4) -0.0034(4) 0.0017(4)
F14 0.0154(4) 0.0265(5) 0.0378(5) 0.0066(4) 0.0024(3) 0.0016(3)
F15 0.0185(4) 0.0226(4) 0.0214(4) 0.0042(3) 0.0042(3) -0.0033(3)
F16 0.0220(4) 0.0279(4) 0.0164(4) -0.0018(3) 0.0016(3) -0.0023(3)
F17 0.0304(5) 0.0317(5) 0.0202(4) -0.0102(3) -0.0072(3) 0.0030(4)
F18 0.0324(5) 0.0269(5) 0.0368(5) -0.0073(4) -0.0134(4) -0.0089(4)
F19 0.0192(4) 0.0228(4) 0.0363(5) 0.0037(4) -0.0020(3) -0.0069(3)
F20 0.0216(4) 0.0222(4) 0.0199(4) -0.0014(3) 0.0037(3) -0.0049(3)
C37 0.0151(6) 0.0193(6) 0.0149(6) -0.0003(5) 0.0003(5) -0.0040(5)
C38 0.0168(6) 0.0197(7) 0.0194(6) -0.0004(5) 0.0000(5) -0.0032(5)
C39 0.0168(6) 0.0281(7) 0.0196(7) 0.0076(6) -0.0020(5) -0.0046(6)
C40 0.0154(6) 0.0398(9) 0.0117(6) -0.0001(6) 0.0001(5) -0.0074(6)
C41 0.0177(6) 0.0278(7) 0.0187(7) -0.0081(5) 0.0027(5) -0.0061(6)
C42 0.0175(6) 0.0202(7) 0.0187(6) -0.0001(5) 0.0002(5) -0.0048(5)
C43 0.0176(6) 0.0182(6) 0.0130(6) 0.0014(5) -0.0005(5) -0.0021(5)
C44 0.0198(6) 0.0179(6) 0.0157(6) 0.0012(5) 0.0001(5) -0.0006(5)
C45 0.0203(6) 0.0224(7) 0.0189(6) 0.0042(5) -0.0018(5) -0.0070(6)
C46 0.0148(6) 0.0289(8) 0.0216(7) 0.0062(6) -0.0004(5) -0.0008(6)
C47 0.0197(6) 0.0217(7) 0.0179(6) 0.0015(5) -0.0004(5) 0.0042(5)
C48 0.0197(6) 0.0189(6) 0.0142(6) 0.0009(5) -0.0021(5) -0.0021(5)
C49 0.0175(6) 0.0156(6) 0.0151(6) -0.0017(5) -0.0011(5) -0.0025(5)
C50 0.0174(6) 0.0197(7) 0.0178(6) -0.0008(5) 0.0016(5) -0.0007(5)
C51 0.0241(7) 0.0223(7) 0.0171(6) 0.0046(5) 0.0018(5) -0.0047(6)
C52 0.0219(7) 0.0183(7) 0.0231(7) 0.0044(5) -0.0049(5) -0.0015(5)
C53 0.0147(6) 0.0193(7) 0.0242(7) -0.0014(5) -0.0008(5) -0.0020(5)
C54 0.0186(6) 0.0176(6) 0.0158(6) -0.0002(5) 0.0002(5) -0.0060(5)
C55 0.0155(6) 0.0148(6) 0.0184(6) -0.0011(5) -0.0025(5) 0.0008(5)
C56 0.0157(6) 0.0186(6) 0.0189(6) 0.0003(5) -0.0017(5) 0.0013(5)
C57 0.0227(7) 0.0210(7) 0.0183(6) -0.0046(5) -0.0063(5) 0.0059(6)
C58 0.0204(7) 0.0169(7) 0.0299(8) -0.0036(5) -0.0106(6) -0.0009(5)
C59 0.0162(6) 0.0162(6) 0.0283(7) 0.0023(5) -0.0031(5) -0.0005(5)
C60 0.0175(6) 0.0158(6) 0.0184(6) -0.0006(5) -0.0011(5) 0.0018(5)
B1 0.0164(7) 0.0149(7) 0.0146(7) -0.0006(5) 0.0007(5) -0.0016(5)

loop_
_atom_type_symbol
_atom_type_description
_atom_type_scat_dispersion_real
_atom_type_scat_dispersion_imag
_atom_type_scat_source
C C 0.0033 0.0016 'International Tables Vol C Tables 4.2.6.8 and 6.1.1.4'
H H 0.0000 0.0000 'International Tables Vol C Tables 4.2.6.8 and 6.1.1.4'
B B 0.0013 0.0007 'International Tables Vol C Tables 4.2.6.8 and 6.1.1.4'
F F 0.0171 0.0103 'International Tables Vol C Tables 4.2.6.8 and 6.1.1.4'
O O 0.0106 0.0060 'International Tables Vol C Tables 4.2.6.8 and 6.1.1.4'
P P 0.1023 0.0942 'International Tables Vol C Tables 4.2.6.8 and 6.1.1.4'
Zr Zr -2.9673 0.5597 'International Tables Vol C Tables 4.2.6.8 and 6.1.1.4'

loop_
_geom_angle_atom_site_label_1
_geom_angle_atom_site_label_2
_geom_angle_atom_site_label_3
_geom_angle
O1 Zr1 C36 83.28(4)
O1 Zr1 C4 95.71(4)
C36 Zr1 C4 132.06(5)
O1 Zr1 C12 90.10(4)
C36 Zr1 C12 121.85(5)
C4 Zr1 C12 106.06(5)
O1 Zr1 C5 77.28(4)
C36 Zr1 C5 102.73(5)
C4 Zr1 C5 32.59(4)
C12 Zr1 C5 131.92(5)
O1 Zr1 C14 139.60(4)
C36 Zr1 C14 100.69(5)
C4 Zr1 C14 109.60(5)
C12 Zr1 C14 53.43(5)
C5 Zr1 C14 138.43(4)
O1 Zr1 C11 86.78(4)
C36 Zr1 C11 89.58(5)
C4 Zr1 C11 138.33(4)
C12 Zr1 C11 32.27(4)
C5 Zr1 C11 158.39(5)
C14 Zr1 C11 53.35(5)
O1 Zr1 C15 114.35(4)
C36 Zr1 C15 77.57(5)
C4 Zr1 C15 141.41(4)
C12 Zr1 C15 53.26(5)
C5 Zr1 C15 168.18(5)
C14 Zr1 C15 32.14(4)
C11 Zr1 C15 32.10(5)
O1 Zr1 C13 120.43(4)
C36 Zr1 C13 130.17(5)
C4 Zr1 C13 91.45(4)
C12 Zr1 C13 32.11(5)
C5 Zr1 C13 123.96(4)
C14 Zr1 C13 32.22(5)
C11 Zr1 C13 53.20(4)
C15 Zr1 C13 53.10(4)
O1 Zr1 C2 126.60(4)
C36 Zr1 C2 89.00(5)
C4 Zr1 C2 53.61(4)
C12 Zr1 C2 136.20(5)
C5 Zr1 C2 53.14(4)
C14 Zr1 C2 93.77(5)
C11 Zr1 C2 146.12(5)
C15 Zr1 C2 115.23(5)
C13 Zr1 C2 104.58(5)
O1 Zr1 C1 94.99(4)
C36 Zr1 C1 78.82(4)
C4 Zr1 C1 53.43(4)
C12 Zr1 C1 159.22(4)
C5 Zr1 C1 31.84(4)
C14 Zr1 C1 125.33(5)
C11 Zr1 C1 167.96(4)
C15 Zr1 C1 139.38(5)
C13 Zr1 C1 133.64(4)
C2 Zr1 C1 32.02(5)
O1 Zr1 C3 127.37(4)
C36 Zr1 C3 120.70(5)
C4 Zr1 C3 32.48(4)
C12 Zr1 C3 108.86(5)
C5 Zr1 C3 53.21(4)
C14 Zr1 C3 85.29(4)
C11 Zr1 C3 133.91(4)
C15 Zr1 C3 116.27(5)
C13 Zr1 C3 81.18(4)
C2 Zr1 C3 31.81(4)
C1 Zr1 C3 52.74(4)
C26 P1 C35 111.86(6)
C26 P1 C27 106.42(6)
C35 P1 C27 104.63(6)
C26 P1 C31 111.86(6)
C35 P1 C31 109.26(6)
C27 P1 C31 112.59(6)
C21 O1 Zr1 146.12(9)
C5 C1 C2 108.15(12)
C5 C1 C6 127.39(13)
C2 C1 C6 122.98(13)
C5 C1 Zr1 72.98(8)
C2 C1 Zr1 73.49(8)
C6 C1 Zr1 130.28(9)
C3 C2 C1 108.16(12)
C3 C2 C7 126.59(14)
C1 C2 C7 124.40(13)
C3 C2 Zr1 74.62(8)
C1 C2 Zr1 74.49(8)
C7 C2 Zr1 125.20(9)
C2 C3 C4 107.73(12)
C2 C3 C8 124.87(13)
C4 C3 C8 125.53(13)
C2 C3 Zr1 73.57(8)
C4 C3 Zr1 71.08(7)
C8 C3 Zr1 133.17(10)
C5 C4 C3 107.71(12)
C5 C4 C9 124.60(13)
C3 C4 C9 127.12(13)
C5 C4 Zr1 75.28(7)
C3 C4 Zr1 76.44(7)
C9 C4 Zr1 121.14(9)
C1 C5 C4 108.05(12)
C1 C5 C10 127.56(13)
C4 C5 C10 124.15(13)
C1 C5 Zr1 75.18(8)
C4 C5 Zr1 72.13(7)
C10 C5 Zr1 122.89(9)
C1 C6 H6A 109.5
C1 C6 H6B 109.5
H6A C6 H6B 109.5
C1 C6 H6C 109.5
H6A C6 H6C 109.5
H6B C6 H6C 109.5
C2 C7 H7A 109.5
C2 C7 H7B 109.5
H7A C7 H7B 109.5
C2 C7 H7C 109.5
H7A C7 H7C 109.5
H7B C7 H7C 109.5
C3 C8 H8A 109.5
C3 C8 H8B 109.5
H8A C8 H8B 109.5
C3 C8 H8C 109.5
H8A C8 H8C 109.5
H8B C8 H8C 109.5
C4 C9 H9A 109.5
C4 C9 H9B 109.5
H9A C9 H9B 109.5
C4 C9 H9C 109.5
H9A C9 H9C 109.5
H9B C9 H9C 109.5
C5 C10 H10A 109.5
C5 C10 H10B 109.5
H10A C10 H10B 109.5
C5 C10 H10C 109.5
H10A C10 H10C 109.5
H10B C10 H10C 109.5
C15 C11 C12 107.61(12)
C15 C11 C16 126.38(13)
C12 C11 C16 125.10(14)
C15 C11 Zr1 73.96(8)
C12 C11 Zr1 73.12(8)
C16 C11 Zr1 127.13(9)
C13 C12 C11 108.30(13)
C13 C12 C17 124.19(13)
C11 C12 C17 126.98(14)
C13 C12 Zr1 74.76(8)
C11 C12 Zr1 74.61(8)
C17 C12 Zr1 123.27(10)
C12 C13 C14 108.07(12)
C12 C13 C18 122.81(14)
C14 C13 C18 127.09(14)
C12 C13 Zr1 73.13(8)
C14 C13 Zr1 73.75(8)
C18 C13 Zr1 131.70(10)
C15 C14 C13 107.56(13)
C15 C14 C19 123.76(14)
C13 C14 C19 127.71(13)
C15 C14 Zr1 74.01(8)
C13 C14 Zr1 74.03(8)
C19 C14 Zr1 126.44(10)
C11 C15 C14 108.42(12)
C11 C15 C20 126.93(13)
C14 C15 C20 123.71(14)
C11 C15 Zr1 73.94(8)
C14 C15 Zr1 73.85(8)
C20 C15 Zr1 126.94(10)
C11 C16 H16A 109.5
C11 C16 H16B 109.5
H16A C16 H16B 109.5
C11 C16 H16C 109.5
H16A C16 H16C 109.5
H16B C16 H16C 109.5
C12 C17 H17A 109.5
C12 C17 H17B 109.5
H17A C17 H17B 109.5
C12 C17 H17C 109.5
H17A C17 H17C 109.5
H17B C17 H17C 109.5
C13 C18 H18A 109.5
C13 C18 H18B 109.5
H18A C18 H18B 109.5
C13 C18 H18C 109.5
H18A C18 H18C 109.5
H18B C18 H18C 109.5
C14 C19 H19A 109.5
C14 C19 H19B 109.5
H19A C19 H19B 109.5
C14 C19 H19C 109.5
H19A C19 H19C 109.5
H19B C19 H19C 109.5
C15 C20 H20A 109.5
C15 C20 H20B 109.5
H20A C20 H20B 109.5
C15 C20 H20C 109.5
H20A C20 H20C 109.5
H20B C20 H20C 109.5
O1 C21 C22 118.68(12)
O1 C21 C26 123.07(12)
C22 C21 C26 118.25(12)
C23 C22 C21 121.50(13)
C23 C22 H22 119.2
C21 C22 H22 119.2
C22 C23 C24 120.43(13)
C22 C23 H23 119.8
C24 C23 H23 119.8
C25 C24 C23 118.99(13)
C25 C24 H24 120.5
C23 C24 H24 120.5
C24 C25 C26 122.06(13)
C24 C25 H25 119.0
C26 C25 H25 119.0
C25 C26 C21 118.32(12)
C25 C26 P1 117.33(10)
C21 C26 P1 124.15(10)
C30 C27 C29 109.84(12)
C30 C27 C28 108.25(12)
C29 C27 C28 107.14(12)
C30 C27 P1 112.15(10)
C29 C27 P1 112.06(10)
C28 C27 P1 107.17(9)
C27 C28 H28A 109.5
C27 C28 H28B 109.5
H28A C28 H28B 109.5
C27 C28 H28C 109.5
H28A C28 H28C 109.5
H28B C28 H28C 109.5
C27 C29 H29A 109.5
C27 C29 H29B 109.5
H29A C29 H29B 109.5
C27 C29 H29C 109.5
H29A C29 H29C 109.5
H29B C29 H29C 109.5
C27 C30 H30A 109.5
C27 C30 H30B 109.5
H30A C30 H30B 109.5
C27 C30 H30C 109.5
H30A C30 H30C 109.5
H30B C30 H30C 109.5
C34 C31 C32 108.08(12)
C34 C31 C33 109.02(12)
C32 C31 C33 108.34(11)
C34 C31 P1 110.23(10)
C32 C31 P1 113.77(10)
C33 C31 P1 107.30(9)
C31 C32 H32A 109.5
C31 C32 H32B 109.5
H32A C32 H32B 109.5
C31 C32 H32C 109.5
H32A C32 H32C 109.5
H32B C32 H32C 109.5
C31 C33 H33A 109.5
C31 C33 H33B 109.5
H33A C33 H33B 109.5
C31 C33 H33C 109.5
H33A C33 H33C 109.5
H33B C33 H33C 109.5
C31 C34 H34A 109.5
C31 C34 H34B 109.5
H34A C34 H34B 109.5
C31 C34 H34C 109.5
H34A C34 H34C 109.5
H34B C34 H34C 109.5
C36 C35 P1 119.63(9)
C36 C35 H35A 107.4
P1 C35 H35A 107.4
C36 C35 H35B 107.4
P1 C35 H35B 107.4
H35A C35 H35B 106.9
C35 C36 Zr1 111.63(8)
C35 C36 H36A 109.3
Zr1 C36 H36A 109.3
C35 C36 H36B 109.3
Zr1 C36 H36B 109.3
H36A C36 H36B 108.0
C42 C37 C38 113.75(12)
C42 C37 B1 127.33(12)
C38 C37 B1 118.78(12)
F1 C38 C39 116.06(12)
F1 C38 C37 119.44(12)
C39 C38 C37 124.48(13)
F2 C39 C38 120.69(14)
F2 C39 C40 120.16(12)
C38 C39 C40 119.15(13)
F3 C40 C41 120.54(14)
F3 C40 C39 120.33(13)
C41 C40 C39 119.13(12)
F4 C41 C40 119.75(13)
F4 C41 C42 120.49(13)
C40 C41 C42 119.75(13)
F5 C42 C37 121.24(12)
F5 C42 C41 115.15(12)
C37 C42 C41 123.61(13)
C48 C43 C44 113.34(12)
C48 C43 B1 127.72(12)
C44 C43 B1 118.74(12)
F6 C44 C45 115.92(12)
F6 C44 C43 119.28(12)
C45 C44 C43 124.80(13)
F7 C45 C44 120.75(13)
F7 C45 C46 120.21(12)
C44 C45 C46 119.04(13)
F8 C46 C47 120.51(13)
F8 C46 C45 120.30(13)
C47 C46 C45 119.17(13)
F9 C47 C46 120.02(12)
F9 C47 C48 120.28(13)
C46 C47 C48 119.65(13)
F10 C48 C43 121.15(12)
F10 C48 C47 114.91(12)
C43 C48 C47 123.93(13)
C50 C49 C54 113.20(12)
C50 C49 B1 127.11(12)
C54 C49 B1 119.36(11)
F11 C50 C51 114.79(12)
F11 C50 C49 121.13(12)
C51 C50 C49 124.07(13)
F12 C51 C52 119.74(12)
F12 C51 C50 120.42(13)
C52 C51 C50 119.84(12)
F13 C52 C51 121.03(13)
F13 C52 C53 120.12(13)
C51 C52 C53 118.84(12)
F14 C53 C54 121.36(12)
F14 C53 C52 119.24(12)
C54 C53 C52 119.39(13)
F15 C54 C53 116.23(12)
F15 C54 C49 119.17(12)
C53 C54 C49 124.61(12)
C60 C55 C56 112.97(12)
C60 C55 B1 126.77(12)
C56 C55 B1 119.86(12)
F16 C56 C57 115.85(12)
F16 C56 C55 119.36(12)
C57 C56 C55 124.79(13)
F17 C57 C56 120.68(13)
F17 C57 C58 119.85(13)
C56 C57 C58 119.45(13)
F18 C58 C59 120.84(14)
F18 C58 C57 120.49(13)
C59 C58 C57 118.67(13)
F19 C59 C58 120.13(13)
F19 C59 C60 119.99(13)
C58 C59 C60 119.86(13)
F20 C60 C59 114.33(12)
F20 C60 C55 121.43(12)
C59 C60 C55 124.23(13)
C37 B1 C43 101.64(10)
C37 B1 C55 112.78(11)
C43 B1 C55 114.27(11)
C37 B1 C49 114.11(11)
C43 B1 C49 112.62(10)
C55 B1 C49 101.95(10)

loop_
_geom_bond_atom_site_label_1
_geom_bond_atom_site_label_2
_geom_bond_distance
Zr1 O1 2.0363(9)
Zr1 C36 2.3273(13)
Zr1 C4 2.5169(13)
Zr1 C12 2.5489(13)
Zr1 C5 2.5577(13)
Zr1 C14 2.5662(14)
Zr1 C11 2.5681(13)
Zr1 C15 2.5684(14)
Zr1 C13 2.5699(14)
Zr1 C2 2.5730(13)
Zr1 C1 2.5859(13)
Zr1 C3 2.5866(13)
P1 C26 1.7980(13)
P1 C35 1.8089(13)
P1 C27 1.8764(14)
P1 C31 1.8793(14)
O1 C21 1.3304(16)
C1 C5 1.4112(19)
C1 C2 1.423(2)
C1 C6 1.5009(19)
C2 C3 1.414(2)
C2 C7 1.5060(19)
C3 C4 1.4286(19)
C3 C8 1.503(2)
C4 C5 1.4245(19)
C4 C9 1.5057(19)
C5 C10 1.503(2)
C6 H6A 0.9800
C6 H6B 0.9800
C6 H6C 0.9800
C7 H7A 0.9800
C7 H7B 0.9800
C7 H7C 0.9800
C8 H8A 0.9800
C8 H8B 0.9800
C8 H8C 0.9800
C9 H9A 0.9800
C9 H9B 0.9800
C9 H9C 0.9800
C10 H10A 0.9800
C10 H10B 0.9800
C10 H10C 0.9800
C11 C15 1.420(2)
C11 C12 1.422(2)
C11 C16 1.503(2)
C12 C13 1.416(2)
C12 C17 1.505(2)
C13 C14 1.425(2)
C13 C18 1.5038(19)
C14 C15 1.421(2)
C14 C19 1.505(2)
C15 C20 1.507(2)
C16 H16A 0.9800
C16 H16B 0.9800
C16 H16C 0.9800
C17 H17A 0.9800
C17 H17B 0.9800
C17 H17C 0.9800
C18 H18A 0.9800
C18 H18B 0.9800
C18 H18C 0.9800
C19 H19A 0.9800
C19 H19B 0.9800
C19 H19C 0.9800
C20 H20A 0.9800
C20 H20B 0.9800
C20 H20C 0.9800
C21 C22 1.4057(19)
C21 C26 1.4217(18)
C22 C23 1.376(2)
C22 H22 0.9500
C23 C24 1.394(2)
C23 H23 0.9500
C24 C25 1.377(2)
C24 H24 0.9500
C25 C26 1.4094(19)
C25 H25 0.9500
C27 C30 1.5391(19)
C27 C29 1.540(2)
C27 C28 1.543(2)
C28 H28A 0.9800
C28 H28B 0.9800
C28 H28C 0.9800
C29 H29A 0.9800
C29 H29B 0.9800
C29 H29C 0.9800
C30 H30A 0.9800
C30 H30B 0.9800
C30 H30C 0.9800
C31 C34 1.535(2)
C31 C32 1.5375(19)
C31 C33 1.5400(19)
C32 H32A 0.9800
C32 H32B 0.9800
C32 H32C 0.9800
C33 H33A 0.9800
C33 H33B 0.9800
C33 H33C 0.9800
C34 H34A 0.9800
C34 H34B 0.9800
C34 H34C 0.9800
C35 C36 1.5527(18)
C35 H35A 0.9900
C35 H35B 0.9900
C36 H36A 0.9900
C36 H36B 0.9900
F1 C38 1.3551(16)
F2 C39 1.3480(16)
F3 C40 1.3387(15)
F4 C41 1.3455(16)
F5 C42 1.3511(16)
F6 C44 1.3531(16)
F7 C45 1.3442(16)
F8 C46 1.3428(16)
F9 C47 1.3440(16)
F10 C48 1.3530(16)
F11 C50 1.3567(15)
F12 C51 1.3480(15)
F13 C52 1.3430(16)
F14 C53 1.3439(16)
F15 C54 1.3513(15)
F16 C56 1.3554(16)
F17 C57 1.3458(16)
F18 C58 1.3455(16)
F19 C59 1.3453(16)
F20 C60 1.3494(16)
C37 C42 1.3871(19)
C37 C38 1.3907(19)
C37 B1 1.6504(19)
C38 C39 1.3784(19)
C39 C40 1.380(2)
C40 C41 1.373(2)
C41 C42 1.3896(19)
C43 C48 1.3884(19)
C43 C44 1.3948(19)
C43 B1 1.6512(19)
C44 C45 1.3795(19)
C45 C46 1.380(2)
C46 C47 1.376(2)
C47 C48 1.3894(19)
C49 C50 1.3906(18)
C49 C54 1.3955(19)
C49 B1 1.6543(19)
C50 C51 1.3850(19)
C51 C52 1.373(2)
C52 C53 1.382(2)
C53 C54 1.3758(19)
C55 C60 1.3911(19)
C55 C56 1.3936(19)
C55 B1 1.654(2)
C56 C57 1.379(2)
C57 C58 1.381(2)
C58 C59 1.375(2)
C59 C60 1.3870(19)

loop_
_geom_torsion_atom_site_label_1
_geom_torsion_atom_site_label_2
_geom_torsion_atom_site_label_3
_geom_torsion_atom_site_label_4
_geom_torsion
C36 Zr1 O1 C21 -73.15(15)
C4 Zr1 O1 C21 155.08(15)
C12 Zr1 O1 C21 48.93(15)
C5 Zr1 O1 C21 -177.87(16)
C14 Zr1 O1 C21 25.46(18)
C11 Zr1 O1 C21 16.81(15)
C15 Zr1 O1 C21 -0.09(16)
C13 Zr1 O1 C21 60.01(16)
C2 Zr1 O1 C21 -156.87(14)
C1 Zr1 O1 C21 -151.25(15)
C3 Zr1 O1 C21 163.01(14)
O1 Zr1 C1 C5 -55.96(8)
C36 Zr1 C1 C5 -138.08(9)
C4 Zr1 C1 C5 37.45(8)
C12 Zr1 C1 C5 47.64(17)
C14 Zr1 C1 C5 126.65(8)
C11 Zr1 C1 C5 -154.0(2)
C15 Zr1 C1 C5 166.50(8)
C13 Zr1 C1 C5 85.85(10)
C2 Zr1 C1 C5 115.50(12)
C3 Zr1 C1 C5 78.38(9)
O1 Zr1 C1 C2 -171.46(8)
C36 Zr1 C1 C2 106.42(8)
C4 Zr1 C1 C2 -78.05(9)
C12 Zr1 C1 C2 -67.86(16)
C5 Zr1 C1 C2 -115.50(12)
C14 Zr1 C1 C2 11.15(10)
C11 Zr1 C1 C2 90.5(2)
C15 Zr1 C1 C2 51.00(11)
C13 Zr1 C1 C2 -29.65(11)
C3 Zr1 C1 C2 -37.12(8)
O1 Zr1 C1 C6 69.00(14)
C36 Zr1 C1 C6 -13.12(13)
C4 Zr1 C1 C6 162.41(16)
C12 Zr1 C1 C6 172.60(13)
C5 Zr1 C1 C6 124.96(17)
C14 Zr1 C1 C6 -108.39(14)
C11 Zr1 C1 C6 -29.0(3)
C15 Zr1 C1 C6 -68.54(16)
C13 Zr1 C1 C6 -149.19(12)
C2 Zr1 C1 C6 -119.54(17)
C3 Zr1 C1 C6 -156.66(16)
C5 C1 C2 C3 2.36(15)
C6 C1 C2 C3 -164.68(12)
Zr1 C1 C2 C3 67.62(9)
C5 C1 C2 C7 172.40(13)
C6 C1 C2 C7 5.4(2)
Zr1 C1 C2 C7 -122.34(13)
C5 C1 C2 Zr1 -65.26(9)
C6 C1 C2 Zr1 127.69(13)
O1 Zr1 C2 C3 -103.70(9)
C36 Zr1 C2 C3 175.43(9)
C4 Zr1 C2 C3 -36.87(8)
C12 Zr1 C2 C3 37.33(11)
C5 Zr1 C2 C3 -77.80(9)
C14 Zr1 C2 C3 74.78(9)
C11 Zr1 C2 C3 87.66(11)
C15 Zr1 C2 C3 99.69(9)
C13 Zr1 C2 C3 43.97(9)
C1 Zr1 C2 C3 -114.32(12)
O1 Zr1 C2 C1 10.61(10)
C36 Zr1 C2 C1 -70.25(8)
C4 Zr1 C2 C1 77.45(8)
C12 Zr1 C2 C1 151.65(8)
C5 Zr1 C2 C1 36.52(8)
C14 Zr1 C2 C1 -170.90(8)
C11 Zr1 C2 C1 -158.02(8)
C15 Zr1 C2 C1 -145.99(8)
C13 Zr1 C2 C1 158.29(8)
C3 Zr1 C2 C1 114.32(12)
O1 Zr1 C2 C7 132.06(12)
C36 Zr1 C2 C7 51.19(13)
C4 Zr1 C2 C7 -161.11(15)
C12 Zr1 C2 C7 -86.91(14)
C5 Zr1 C2 C7 157.96(15)
C14 Zr1 C2 C7 -49.46(13)
C11 Zr1 C2 C7 -36.58(17)
C15 Zr1 C2 C7 -24.55(14)
C13 Zr1 C2 C7 -80.27(13)
C1 Zr1 C2 C7 121.44(16)
C3 Zr1 C2 C7 -124.24(17)
C1 C2 C3 C4 -4.23(15)
C7 C2 C3 C4 -173.98(13)
Zr1 C2 C3 C4 63.31(9)
C1 C2 C3 C8 160.87(13)
C7 C2 C3 C8 -8.9(2)
Zr1 C2 C3 C8 -131.60(14)
C1 C2 C3 Zr1 -67.53(9)
C7 C2 C3 Zr1 122.71(14)
O1 Zr1 C3 C2 101.07(9)
C36 Zr1 C3 C2 -5.31(10)
C4 Zr1 C3 C2 115.90(12)
C12 Zr1 C3 C2 -153.67(8)
C5 Zr1 C3 C2 77.56(9)
C14 Zr1 C3 C2 -104.96(9)
C11 Zr1 C3 C2 -129.36(9)
C15 Zr1 C3 C2 -96.10(9)
C13 Zr1 C3 C2 -137.16(9)
C1 Zr1 C3 C2 37.38(8)
O1 Zr1 C3 C4 -14.82(10)
C36 Zr1 C3 C4 -121.21(8)
C12 Zr1 C3 C4 90.44(9)
C5 Zr1 C3 C4 -38.33(8)
C14 Zr1 C3 C4 139.14(8)
C11 Zr1 C3 C4 114.74(9)
C15 Zr1 C3 C4 148.00(8)
C13 Zr1 C3 C4 106.94(9)
C2 Zr1 C3 C4 -115.90(12)
C1 Zr1 C3 C4 -78.52(9)
O1 Zr1 C3 C8 -136.21(13)
C36 Zr1 C3 C8 117.40(14)
C4 Zr1 C3 C8 -121.39(17)
C12 Zr1 C3 C8 -30.95(15)
C5 Zr1 C3 C8 -159.72(16)
C14 Zr1 C3 C8 17.76(14)
C11 Zr1 C3 C8 -6.64(17)
C15 Zr1 C3 C8 26.61(15)
C13 Zr1 C3 C8 -14.44(14)
C2 Zr1 C3 C8 122.72(18)
C1 Zr1 C3 C8 160.10(16)
C2 C3 C4 C5 4.48(15)
C8 C3 C4 C5 -160.48(13)
Zr1 C3 C4 C5 69.42(9)
C2 C3 C4 C9 176.07(13)
C8 C3 C4 C9 11.1(2)
Zr1 C3 C4 C9 -118.99(14)
C2 C3 C4 Zr1 -64.94(9)
C8 C3 C4 Zr1 130.09(14)
O1 Zr1 C4 C5 55.44(8)
C36 Zr1 C4 C5 -30.64(11)
C12 Zr1 C4 C5 147.20(8)
C14 Zr1 C4 C5 -156.56(8)
C11 Zr1 C4 C5 147.01(8)
C15 Zr1 C4 C5 -162.40(8)
C13 Zr1 C4 C5 176.22(8)
C2 Zr1 C4 C5 -76.67(9)
C1 Zr1 C4 C5 -36.55(8)
C3 Zr1 C4 C5 -112.76(12)
O1 Zr1 C4 C3 168.21(8)
C36 Zr1 C4 C3 82.12(10)
C12 Zr1 C4 C3 -100.04(8)
C5 Zr1 C4 C3 112.76(12)
C14 Zr1 C4 C3 -43.79(9)
C11 Zr1 C4 C3 -100.22(9)
C15 Zr1 C4 C3 -49.63(11)
C13 Zr1 C4 C3 -71.01(8)
C2 Zr1 C4 C3 36.09(8)
C1 Zr1 C4 C3 76.21(9)
O1 Zr1 C4 C9 -66.37(11)
C36 Zr1 C4 C9 -152.46(10)
C12 Zr1 C4 C9 25.38(12)
C5 Zr1 C4 C9 -121.82(15)
C14 Zr1 C4 C9 81.63(12)
C11 Zr1 C4 C9 25.20(14)
C15 Zr1 C4 C9 75.79(13)
C13 Zr1 C4 C9 54.41(11)
C2 Zr1 C4 C9 161.51(13)
C1 Zr1 C4 C9 -158.37(13)
C3 Zr1 C4 C9 125.42(15)
C2 C1 C5 C4 0.44(15)
C6 C1 C5 C4 166.74(13)
Zr1 C1 C5 C4 -65.16(9)
C2 C1 C5 C10 -174.06(13)
C6 C1 C5 C10 -7.8(2)
Zr1 C1 C5 C10 120.34(14)
C2 C1 C5 Zr1 65.60(9)
C6 C1 C5 Zr1 -128.09(14)
C3 C4 C5 C1 -3.04(15)
C9 C4 C5 C1 -174.89(13)
Zr1 C4 C5 C1 67.19(9)
C3 C4 C5 C10 171.70(12)
C9 C4 C5 C10 -0.2(2)
Zr1 C4 C5 C10 -118.08(13)
C3 C4 C5 Zr1 -70.22(9)
C9 C4 C5 Zr1 117.92(13)
O1 Zr1 C5 C1 122.19(8)
C36 Zr1 C5 C1 42.21(9)
C4 Zr1 C5 C1 -114.96(12)
C12 Zr1 C5 C1 -159.37(8)
C14 Zr1 C5 C1 -80.57(10)
C11 Zr1 C5 C1 165.60(11)
C15 Zr1 C5 C1 -47.9(2)
C13 Zr1 C5 C1 -119.52(8)
C2 Zr1 C5 C1 -36.74(8)
C3 Zr1 C5 C1 -76.78(9)
O1 Zr1 C5 C4 -122.85(8)
C36 Zr1 C5 C4 157.18(8)
C12 Zr1 C5 C4 -44.40(10)
C14 Zr1 C5 C4 34.39(11)
C11 Zr1 C5 C4 -79.43(14)
C15 Zr1 C5 C4 67.1(2)
C13 Zr1 C5 C4 -4.55(10)
C2 Zr1 C5 C4 78.23(9)
C1 Zr1 C5 C4 114.96(12)
C3 Zr1 C5 C4 38.19(8)
O1 Zr1 C5 C10 -3.25(11)
C36 Zr1 C5 C10 -83.23(11)
C4 Zr1 C5 C10 119.59(15)
C12 Zr1 C5 C10 75.19(12)
C14 Zr1 C5 C10 153.99(10)
C11 Zr1 C5 C10 40.16(19)
C15 Zr1 C5 C10 -173.35(18)
C13 Zr1 C5 C10 115.04(11)
C2 Zr1 C5 C10 -162.18(13)
C1 Zr1 C5 C10 -125.44(15)
C3 Zr1 C5 C10 157.78(13)
O1 Zr1 C11 C15 -150.11(8)
C36 Zr1 C11 C15 -66.82(8)
C4 Zr1 C11 C15 114.92(9)
C12 Zr1 C11 C15 114.60(12)
C5 Zr1 C11 C15 167.71(11)
C14 Zr1 C11 C15 36.87(8)
C13 Zr1 C11 C15 77.39(9)
C2 Zr1 C11 C15 20.78(12)
C1 Zr1 C11 C15 -51.2(2)
C3 Zr1 C11 C15 67.75(10)
O1 Zr1 C11 C12 95.30(9)
C36 Zr1 C11 C12 178.59(9)
C4 Zr1 C11 C12 0.33(12)
C5 Zr1 C11 C12 53.12(16)
C14 Zr1 C11 C12 -77.72(9)
C15 Zr1 C11 C12 -114.60(12)
C13 Zr1 C11 C12 -37.21(8)
C2 Zr1 C11 C12 -93.82(11)
C1 Zr1 C11 C12 -165.83(19)
C3 Zr1 C11 C12 -46.85(11)
O1 Zr1 C11 C16 -26.30(13)
C36 Zr1 C11 C16 56.99(13)
C4 Zr1 C11 C16 -121.27(13)
C12 Zr1 C11 C16 -121.59(17)
C5 Zr1 C11 C16 -68.48(19)
C14 Zr1 C11 C16 160.68(15)
C15 Zr1 C11 C16 123.81(17)
C13 Zr1 C11 C16 -158.80(15)
C2 Zr1 C11 C16 144.59(12)
C1 Zr1 C11 C16 72.6(3)
C3 Zr1 C11 C16 -168.44(12)
C15 C11 C12 C13 1.31(15)
C16 C11 C12 C13 -168.32(13)
Zr1 C11 C12 C13 67.78(10)
C15 C11 C12 C17 173.21(13)
C16 C11 C12 C17 3.6(2)
Zr1 C11 C12 C17 -120.32(14)
C15 C11 C12 Zr1 -66.47(9)
C16 C11 C12 Zr1 123.90(14)
O1 Zr1 C12 C13 161.83(8)
C36 Zr1 C12 C13 -116.03(9)
C4 Zr1 C12 C13 65.86(9)
C5 Zr1 C12 C13 88.95(10)
C14 Zr1 C12 C13 -36.92(8)
C11 Zr1 C12 C13 -114.37(12)
C15 Zr1 C12 C13 -77.29(9)
C2 Zr1 C12 C13 12.15(11)
C1 Zr1 C12 C13 57.35(17)
C3 Zr1 C12 C13 31.89(9)
O1 Zr1 C12 C11 -83.80(9)
C36 Zr1 C12 C11 -1.66(10)
C4 Zr1 C12 C11 -179.77(8)
C5 Zr1 C12 C11 -156.68(8)
C14 Zr1 C12 C11 77.45(9)
C15 Zr1 C12 C11 37.08(8)
C13 Zr1 C12 C11 114.37(12)
C2 Zr1 C12 C11 126.52(9)
C1 Zr1 C12 C11 171.72(12)
C3 Zr1 C12 C11 146.26(8)
O1 Zr1 C12 C17 40.64(12)
C36 Zr1 C12 C17 122.78(12)
C4 Zr1 C12 C17 -55.33(13)
C5 Zr1 C12 C17 -32.24(14)
C14 Zr1 C12 C17 -158.10(14)
C11 Zr1 C12 C17 124.44(16)
C15 Zr1 C12 C17 161.52(14)
C13 Zr1 C12 C17 -121.19(16)
C2 Zr1 C12 C17 -109.04(12)
C1 Zr1 C12 C17 -63.84(19)
C3 Zr1 C12 C17 -89.30(12)
C11 C12 C13 C14 -1.66(15)
C17 C12 C13 C14 -173.84(13)
Zr1 C12 C13 C14 66.01(10)
C11 C12 C13 C18 163.16(13)
C17 C12 C13 C18 -9.0(2)
Zr1 C12 C13 C18 -129.16(14)
C11 C12 C13 Zr1 -67.67(9)
C17 C12 C13 Zr1 120.15(14)
O1 Zr1 C13 C12 -21.21(10)
C36 Zr1 C13 C12 87.35(10)
C4 Zr1 C13 C12 -118.69(9)
C5 Zr1 C13 C12 -116.24(9)
C14 Zr1 C13 C12 115.22(12)
C11 Zr1 C13 C12 37.40(8)
C15 Zr1 C13 C12 77.82(9)
C2 Zr1 C13 C12 -171.35(8)
C1 Zr1 C13 C12 -155.62(8)
C3 Zr1 C13 C12 -149.61(9)
O1 Zr1 C13 C14 -136.42(8)
C36 Zr1 C13 C14 -27.87(11)
C4 Zr1 C13 C14 126.09(8)
C12 Zr1 C13 C14 -115.22(12)
C5 Zr1 C13 C14 128.54(8)
C11 Zr1 C13 C14 -77.81(9)
C15 Zr1 C13 C14 -37.39(8)
C2 Zr1 C13 C14 73.44(9)
C1 Zr1 C13 C14 89.17(9)
C3 Zr1 C13 C14 95.17(9)
O1 Zr1 C13 C18 98.01(14)
C36 Zr1 C13 C18 -153.43(13)
C4 Zr1 C13 C18 0.53(15)
C12 Zr1 C13 C18 119.22(18)
C5 Zr1 C13 C18 2.98(16)
C14 Zr1 C13 C18 -125.56(18)
C11 Zr1 C13 C18 156.62(17)
C15 Zr1 C13 C18 -162.96(17)
C2 Zr1 C13 C18 -52.13(15)
C1 Zr1 C13 C18 -36.40(17)
C3 Zr1 C13 C18 -30.39(14)
C12 C13 C14 C15 1.38(15)
C18 C13 C14 C15 -162.62(14)
Zr1 C13 C14 C15 66.98(9)
C12 C13 C14 C19 170.37(14)
C18 C13 C14 C19 6.4(2)
Zr1 C13 C14 C19 -124.03(15)
C12 C13 C14 Zr1 -65.60(10)
C18 C13 C14 Zr1 130.41(15)
O1 Zr1 C14 C15 -47.60(11)
C36 Zr1 C14 C15 44.57(9)
C4 Zr1 C14 C15 -173.15(8)
C12 Zr1 C14 C15 -77.33(9)
C5 Zr1 C14 C15 168.01(8)
C11 Zr1 C14 C15 -36.82(8)
C13 Zr1 C14 C15 -114.11(12)
C2 Zr1 C14 C15 134.27(9)
C1 Zr1 C14 C15 128.37(8)
C3 Zr1 C14 C15 164.96(9)
O1 Zr1 C14 C13 66.51(10)
C36 Zr1 C14 C13 158.69(8)
C4 Zr1 C14 C13 -59.04(9)
C12 Zr1 C14 C13 36.78(8)
C5 Zr1 C14 C13 -77.88(10)
C11 Zr1 C14 C13 77.30(9)
C15 Zr1 C14 C13 114.11(12)
C2 Zr1 C14 C13 -111.62(8)
C1 Zr1 C14 C13 -117.52(8)
C3 Zr1 C14 C13 -80.93(8)
O1 Zr1 C14 C19 -168.07(11)
C36 Zr1 C14 C19 -75.89(13)
C4 Zr1 C14 C19 66.38(13)
C12 Zr1 C14 C19 162.20(15)
C5 Zr1 C14 C19 47.54(15)
C11 Zr1 C14 C19 -157.28(15)
C15 Zr1 C14 C19 -120.47(16)
C13 Zr1 C14 C19 125.42(16)
C2 Zr1 C14 C19 13.81(13)
C1 Zr1 C14 C19 7.91(15)
C3 Zr1 C14 C19 44.49(13)
C12 C11 C15 C14 -0.45(15)
C16 C11 C15 C14 169.01(13)
Zr1 C11 C15 C14 -66.36(10)
C12 C11 C15 C20 -169.63(13)
C16 C11 C15 C20 -0.2(2)
Zr1 C11 C15 C20 124.47(14)
C12 C11 C15 Zr1 65.91(9)
C16 C11 C15 Zr1 -124.64(14)
C13 C14 C15 C11 -0.57(15)
C19 C14 C15 C11 -170.10(13)
Zr1 C14 C15 C11 66.42(10)
C13 C14 C15 C20 169.04(13)
C19 C14 C15 C20 -0.5(2)
Zr1 C14 C15 C20 -123.98(13)
C13 C14 C15 Zr1 -66.99(10)
C19 C14 C15 Zr1 123.48(14)
O1 Zr1 C15 C11 33.11(9)
C36 Zr1 C15 C11 109.73(8)
C4 Zr1 C15 C11 -104.82(10)
C12 Zr1 C15 C11 -37.29(8)
C5 Zr1 C15 C11 -157.51(19)
C14 Zr1 C15 C11 -115.20(12)
C13 Zr1 C15 C11 -77.71(9)
C2 Zr1 C15 C11 -167.37(8)
C1 Zr1 C15 C11 165.53(8)
C3 Zr1 C15 C11 -131.96(8)
O1 Zr1 C15 C14 148.31(8)
C36 Zr1 C15 C14 -135.07(9)
C4 Zr1 C15 C14 10.38(12)
C12 Zr1 C15 C14 77.91(9)
C5 Zr1 C15 C14 -42.3(2)
C11 Zr1 C15 C14 115.20(12)
C13 Zr1 C15 C14 37.49(8)
C2 Zr1 C15 C14 -52.17(9)
C1 Zr1 C15 C14 -79.27(10)
C3 Zr1 C15 C14 -16.76(10)
O1 Zr1 C15 C20 -91.35(13)
C36 Zr1 C15 C20 -14.73(13)
C4 Zr1 C15 C20 130.72(12)
C12 Zr1 C15 C20 -161.75(15)
C5 Zr1 C15 C20 78.0(3)
C14 Zr1 C15 C20 120.34(17)
C11 Zr1 C15 C20 -124.46(17)
C13 Zr1 C15 C20 157.83(15)
C2 Zr1 C15 C20 68.17(14)
C1 Zr1 C15 C20 41.07(16)
C3 Zr1 C15 C20 103.58(13)
Zr1 O1 C21 C22 -101.27(17)
Zr1 O1 C21 C26 78.36(19)
O1 C21 C22 C23 173.08(13)
C26 C21 C22 C23 -6.6(2)
C21 C22 C23 C24 1.2(2)
C22 C23 C24 C25 3.7(2)
C23 C24 C25 C26 -3.1(2)
C24 C25 C26 C21 -2.3(2)
C24 C25 C26 P1 172.70(12)
O1 C21 C26 C25 -172.61(13)
C22 C21 C26 C25 7.02(19)
O1 C21 C26 P1 12.72(19)
C22 C21 C26 P1 -167.65(11)
C35 P1 C26 C25 171.49(11)
C27 P1 C26 C25 -74.81(12)
C31 P1 C26 C25 48.54(13)
C35 P1 C26 C21 -13.78(14)
C27 P1 C26 C21 99.91(12)
C31 P1 C26 C21 -136.73(11)
C26 P1 C27 C30 175.31(10)
C35 P1 C27 C30 -66.13(12)
C31 P1 C27 C30 52.41(12)
C26 P1 C27 C29 51.23(11)
C35 P1 C27 C29 169.79(10)
C31 P1 C27 C29 -71.67(11)
C26 P1 C27 C28 -66.04(11)
C35 P1 C27 C28 52.52(11)
C31 P1 C27 C28 171.07(9)
C26 P1 C31 C34 37.05(12)
C35 P1 C31 C34 -87.37(11)
C27 P1 C31 C34 156.84(10)
C26 P1 C31 C32 -84.54(11)
C35 P1 C31 C32 151.05(10)
C27 P1 C31 C32 35.26(12)
C26 P1 C31 C33 155.64(10)
C35 P1 C31 C33 31.23(11)
C27 P1 C31 C33 -84.57(11)
C26 P1 C35 C36 -61.59(12)
C27 P1 C35 C36 -176.39(10)
C31 P1 C35 C36 62.82(12)
P1 C35 C36 Zr1 94.72(10)
O1 Zr1 C36 C35 -32.08(9)
C4 Zr1 C36 C35 59.55(11)
C12 Zr1 C36 C35 -118.00(9)
C5 Zr1 C36 C35 43.21(9)
C14 Zr1 C36 C35 -171.38(9)
C11 Zr1 C36 C35 -118.89(9)
C15 Zr1 C36 C35 -148.90(10)
C13 Zr1 C36 C35 -156.69(8)
C2 Zr1 C36 C35 94.97(9)
C1 Zr1 C36 C35 64.39(9)
C3 Zr1 C36 C35 97.76(9)
C42 C37 C38 F1 177.28(11)
B1 C37 C38 F1 1.18(18)
C42 C37 C38 C39 -4.2(2)
B1 C37 C38 C39 179.68(12)
F1 C38 C39 F2 2.18(19)
C37 C38 C39 F2 -176.37(12)
F1 C38 C39 C40 -178.48(12)
C37 C38 C39 C40 3.0(2)
F2 C39 C40 F3 -0.7(2)
C38 C39 C40 F3 179.94(12)
F2 C39 C40 C41 179.56(12)
C38 C39 C40 C41 0.2(2)
F3 C40 C41 F4 -0.9(2)
C39 C40 C41 F4 178.83(12)
F3 C40 C41 C42 178.55(12)
C39 C40 C41 C42 -1.7(2)
C38 C37 C42 F5 -177.48(11)
B1 C37 C42 F5 -1.8(2)
C38 C37 C42 C41 2.57(19)
B1 C37 C42 C41 178.28(13)
F4 C41 C42 F5 -0.25(19)
C40 C41 C42 F5 -179.71(12)
F4 C41 C42 C37 179.70(12)
C40 C41 C42 C37 0.2(2)
C48 C43 C44 F6 178.20(11)
B1 C43 C44 F6 2.98(18)
C48 C43 C44 C45 -2.61(19)
B1 C43 C44 C45 -177.83(12)
F6 C44 C45 F7 -0.07(19)
C43 C44 C45 F7 -179.29(12)
F6 C44 C45 C46 179.67(12)
C43 C44 C45 C46 0.5(2)
F7 C45 C46 F8 2.8(2)
C44 C45 C46 F8 -176.91(12)
F7 C45 C46 C47 -178.83(12)
C44 C45 C46 C47 1.4(2)
F8 C46 C47 F9 0.1(2)
C45 C46 C47 F9 -178.19(12)
F8 C46 C47 C48 177.38(12)
C45 C46 C47 C48 -0.9(2)
C44 C43 C48 F10 -177.61(11)
B1 C43 C48 F10 -2.9(2)
C44 C43 C48 C47 3.11(19)
B1 C43 C48 C47 177.81(12)
F9 C47 C48 F10 -3.57(18)
C46 C47 C48 F10 179.20(12)
F9 C47 C48 C43 175.75(12)
C46 C47 C48 C43 -1.5(2)
C54 C49 C50 F11 178.40(12)
B1 C49 C50 F11 5.1(2)
C54 C49 C50 C51 -0.9(2)
B1 C49 C50 C51 -174.22(13)
F11 C50 C51 F12 0.1(2)
C49 C50 C51 F12 179.44(13)
F11 C50 C51 C52 -179.55(13)
C49 C50 C51 C52 -0.2(2)
F12 C51 C52 F13 -0.2(2)
C50 C51 C52 F13 179.39(13)
F12 C51 C52 C53 -179.42(13)
C50 C51 C52 C53 0.2(2)
F13 C52 C53 F14 1.4(2)
C51 C52 C53 F14 -179.40(13)
F13 C52 C53 C54 -178.25(13)
C51 C52 C53 C54 0.9(2)
F14 C53 C54 F15 -1.53(19)
C52 C53 C54 F15 178.12(12)
F14 C53 C54 C49 178.08(13)
C52 C53 C54 C49 -2.3(2)
C50 C49 C54 F15 -178.23(11)
B1 C49 C54 F15 -4.36(18)
C50 C49 C54 C53 2.2(2)
B1 C49 C54 C53 176.04(13)
C60 C55 C56 F16 -177.53(11)
B1 C55 C56 F16 -4.31(18)
C60 C55 C56 C57 2.09(19)
B1 C55 C56 C57 175.31(12)
F16 C56 C57 F17 -0.56(18)
C55 C56 C57 F17 179.81(12)
F16 C56 C57 C58 177.84(12)
C55 C56 C57 C58 -1.8(2)
F17 C57 C58 F18 -0.5(2)
C56 C57 C58 F18 -178.94(12)
F17 C57 C58 C59 178.90(12)
C56 C57 C58 C59 0.5(2)
F18 C58 C59 F19 1.2(2)
C57 C58 C59 F19 -178.21(12)
F18 C58 C59 C60 179.69(12)
C57 C58 C59 C60 0.3(2)
F19 C59 C60 F20 -0.47(18)
C58 C59 C60 F20 -178.94(12)
F19 C59 C60 C55 178.65(12)
C58 C59 C60 C55 0.2(2)
C56 C55 C60 F20 177.79(11)
B1 C55 C60 F20 5.1(2)
C56 C55 C60 C59 -1.27(19)
B1 C55 C60 C59 -173.92(12)
C42 C37 B1 C43 -105.84(14)
C38 C37 B1 C43 69.68(14)
C42 C37 B1 C55 131.37(14)
C38 C37 B1 C55 -53.11(16)
C42 C37 B1 C49 15.65(19)
C38 C37 B1 C49 -168.83(11)
C48 C43 B1 C37 -107.53(14)
C44 C43 B1 C37 66.92(14)
C48 C43 B1 C55 14.24(18)
C44 C43 B1 C55 -171.32(11)
C48 C43 B1 C49 129.94(13)
C44 C43 B1 C49 -55.61(15)
C60 C55 B1 C37 -17.80(18)
C56 C55 B1 C37 170.00(11)
C60 C55 B1 C43 -133.22(13)
C56 C55 B1 C43 54.58(16)
C60 C55 B1 C49 105.00(14)
C56 C55 B1 C49 -67.19(14)
C50 C49 B1 C37 -134.34(14)
C54 C49 B1 C37 52.73(16)
C50 C49 B1 C43 -19.14(19)
C54 C49 B1 C43 167.93(12)
C50 C49 B1 C55 103.77(15)
C54 C49 B1 C55 -69.16(14)
